data_1506433
loop_
_publ_author_name
'Colquhoun, Howard M.'
'Zhu, Zhixue'
'Dudman, Christopher C.'
'O'Mahoney, Caroline A.'
'Williams, David J.'
'Drew, Michael G. B.'

_publ_section_title
;
 Synthesis of Strained Macrocyclic Biaryls for Enthalpy-Driven
 Ring-Opening Polymerization
;
_journal_issue 25
_journal_name_full Macromolecules
_journal_page_first 10413
_journal_paper_doi 10.1021/ma0517796
_journal_volume 38
_journal_year 2005
_chemical_formula_moiety 'C38 H24 O6 S . C7 H8'
_chemical_formula_sum 'C45 H32 O6 S'
_chemical_formula_weight 700.77
_chemical_name_systematic
; 
 ? 
;
_space_group_IT_number 14
_symmetry_cell_setting monoclinic
_symmetry_space_group_name_Hall '-P 2yn'
_symmetry_space_group_name_H-M 'P 1 21/n 1'
_atom_sites_solution_hydrogens geom
_atom_sites_solution_primary direct
_atom_sites_solution_secondary difmap
_audit_creation_method SHELXL-97
_cell_angle_alpha 90.00
_cell_angle_beta 106.630(10)
_cell_angle_gamma 90.00
_cell_formula_units_Z 4
_cell_length_a 11.403(2)
_cell_length_b 18.815(3)
_cell_length_c 17.273(3)
_cell_measurement_temperature 293(2)
_cell_volume 3550.9(11)
_computing_structure_refinement 'SHELXL-97 (Sheldrick, 1997)'
_computing_structure_solution 'SHELXS-97 (Sheldrick, 1990)'
_diffrn_ambient_temperature 293(2)
_diffrn_measured_fraction_theta_full 0.997
_diffrn_measured_fraction_theta_max 0.997
_diffrn_measurement_device_type 'Nicolet R3mE'
_diffrn_measurement_method '\w scans'
_diffrn_radiation_monochromator graphite
_diffrn_radiation_source 'fine-focus sealed tube'
_diffrn_radiation_type CuK\a
_diffrn_radiation_wavelength 1.54178
_diffrn_reflns_av_R_equivalents 0.0000
_diffrn_reflns_av_sigmaI/netI 0.0336
_diffrn_reflns_limit_h_max 10
_diffrn_reflns_limit_h_min -11
_diffrn_reflns_limit_k_max 18
_diffrn_reflns_limit_k_min 0
_diffrn_reflns_limit_l_max 17
_diffrn_reflns_limit_l_min 0
_diffrn_reflns_number 3648
_diffrn_reflns_theta_full 50.01
_diffrn_reflns_theta_max 50.01
_diffrn_reflns_theta_min 3.56
_diffrn_standards_interval_count 97
_diffrn_standards_number 3
_exptl_absorpt_coefficient_mu 1.223
_exptl_crystal_colour Colourless
_exptl_crystal_density_diffrn 1.311
_exptl_crystal_density_method 'not measured'
_exptl_crystal_description Prisms
_exptl_crystal_F_000 1464
_exptl_crystal_size_max .32
_exptl_crystal_size_mid .24
_exptl_crystal_size_min .12
_refine_diff_density_max 0.215
_refine_diff_density_min -0.155
_refine_diff_density_rms 0.033
_refine_ls_extinction_coef 0.00158(10)
_refine_ls_extinction_expression Fc^*^=kFc[1+0.001xFc^2^\l^3^/sin(2\q)]^-1/4^
_refine_ls_extinction_method SHELXL
_refine_ls_goodness_of_fit_ref 1.039
_refine_ls_hydrogen_treatment mixed
_refine_ls_matrix_type full
_refine_ls_number_parameters 459
_refine_ls_number_reflns 3648
_refine_ls_number_restraints 0
_refine_ls_restrained_S_all 1.039
_refine_ls_R_factor_all 0.0542
_refine_ls_R_factor_gt 0.0431
_refine_ls_shift/su_max 0.000
_refine_ls_shift/su_mean 0.000
_refine_ls_structure_factor_coef Fsqd
_refine_ls_weighting_details 'w=1/[\s^2^(Fo^2^)+(0.0516P)^2^+1.3085P] where P=(Fo^2^+2Fc^2^)/3'
_refine_ls_weighting_scheme calc
_refine_ls_wR_factor_gt 0.1062
_refine_ls_wR_factor_ref 0.1114
_reflns_number_gt 2915
_reflns_number_total 3648
_reflns_threshold_expression >2sigma(I)
_cod_data_source_file ma0517796si20050811_104126.cif
_cod_data_source_block compound_6
_cod_depositor_comments
;
The following automatic conversions were performed:

'_symmetry_cell_setting' value 'Monoclinic' changed to 'monoclinic'
according to /home/saulius/struct/CIF-dictionaries/cif_core.dic
dictionary named 'cif_core.dic' version 2.4.1 from 2010-06-29.

Automatic conversion script
Id: cif_fix_values 1715 2011-07-08 13:25:40Z adriana 

The following automatic conversions were performed:

'_refine_ls_weighting_scheme' value 'calc
w=1/[\s^2^(Fo^2^)+(0.0516P)^2^+1.3085P] where P=(Fo^2^+2Fc^2^)/3' was
changed to 'calc'. New tag '_refine_ls_weighting_details' was
created. The value of the new tag was set to
'w=1/[\s^2^(Fo^2^)+(0.0516P)^2^+1.3085P] where P=(Fo^2^+2Fc^2^)/3'.

Automatic conversion script
Id: cif_fix_values 3143 2015-03-26 13:38:13Z robertas 
;
_cod_original_cell_volume 3550.9(10)
_cod_original_sg_symbol_H-M P2(1)/n?
_cod_database_code 1506433

loop_
_symmetry_equiv_pos_as_xyz
'x, y, z'
'x+1/2, -y+1/2, z+1/2'
'-x, -y, -z'
'-x-1/2, y-1/2, -z-1/2'

loop_
_atom_site_label
_atom_site_type_symbol
_atom_site_fract_x
_atom_site_fract_y
_atom_site_fract_z
_atom_site_U_iso_or_equiv
_atom_site_adp_type
_atom_site_occupancy
_atom_site_calc_flag
_atom_site_refinement_flags
S1 S 0.34234(7) 0.06409(5) 0.70739(5) 0.0619(3) Uani 1 d .
O1 O 0.3626(2) 0.06875(13) 0.62974(14) 0.0778(7) Uani 1 d .
O2 O 0.44526(18) 0.05762(12) 0.77847(14) 0.0753(7) Uani 1 d .
C2 C 0.2468(3) -0.00951(17) 0.7069(2) 0.0546(8) Uani 1 d .
C3 C 0.1676(3) -0.0337(2) 0.6348(2) 0.0693(10) Uani 1 d .
H3 H 0.1638 -0.0102 0.5868 0.072 Uiso 1 calc R
C4 C 0.0943(3) -0.0925(2) 0.6341(2) 0.0733(10) Uani 1 d .
H4 H 0.0412 -0.1088 0.5859 0.078 Uiso 1 calc R
C5 C 0.1014(3) -0.12644(18) 0.7058(2) 0.0618(9) Uani 1 d .
C6 C 0.1806(3) -0.10326(18) 0.7771(2) 0.0626(9) Uani 1 d .
H6 H 0.1854 -0.1272 0.8250 0.069 Uiso 1 calc R
C7 C 0.2528(3) -0.04468(17) 0.7777(2) 0.0594(9) Uani 1 d .
H7 H 0.3059 -0.0288 0.8261 0.064 Uiso 1 calc R
O5 O 0.0308(2) -0.18725(12) 0.70347(15) 0.0748(7) Uani 1 d .
C8 C -0.0360(3) -0.19083(18) 0.7590(2) 0.0595(9) Uani 1 d .
C9 C -0.0506(3) -0.25629(18) 0.7911(2) 0.0684(10) Uani 1 d .
H9 H -0.0148 -0.2966 0.7763 0.072 Uiso 1 calc R
C10 C -0.1183(3) -0.26147(18) 0.8449(2) 0.0682(10) Uani 1 d .
H10 H -0.1284 -0.3057 0.8663 0.074 Uiso 1 calc R
C11 C -0.1720(3) -0.20196(17) 0.8682(2) 0.0583(9) Uani 1 d .
C12 C -0.1579(3) -0.13731(17) 0.8331(2) 0.0595(9) Uani 1 d .
H12 H -0.1940 -0.0969 0.8472 0.062 Uiso 1 calc R
C13 C -0.0922(3) -0.13163(17) 0.7782(2) 0.0633(9) Uani 1 d .
H13 H -0.0857 -0.0881 0.7543 0.067 Uiso 1 calc R
C14 C -0.2395(3) -0.20642(19) 0.9297(2) 0.0783(11) Uani 1 d .
O14 O -0.2663(4) -0.26259(16) 0.9551(2) 0.1459(15) Uani 1 d .
C15 C -0.2697(3) -0.13692(17) 0.9616(2) 0.0624(9) Uani 1 d .
C16 C -0.3722(3) -0.09822(19) 0.9212(2) 0.0691(10) Uani 1 d .
H16 H -0.4348 -0.1203 0.8820 0.073 Uiso 1 calc R
C17 C -0.3823(3) -0.02734(18) 0.9386(2) 0.0632(9) Uani 1 d .
H17 H -0.4521 -0.0023 0.9110 0.066 Uiso 1 calc R
C18 C -0.2904(3) 0.00734(17) 0.99645(18) 0.0536(8) Uani 1 d .
C19 C -0.1946(3) -0.03394(19) 1.0416(2) 0.0717(10) Uani 1 d .
H19 H -0.1360 -0.0134 1.0847 0.077 Uiso 1 calc R
C20 C -0.1837(4) -0.1047(2) 1.0242(2) 0.0769(11) Uani 1 d .
H20 H -0.1176 -0.1309 1.0551 0.082 Uiso 1 calc R
C21 C -0.2854(3) 0.08613(16) 0.99923(17) 0.0507(8) Uani 1 d .
C22 C -0.3887(3) 0.12904(18) 0.97270(19) 0.0594(9) Uani 1 d .
H22 H -0.4660 0.1089 0.9632 0.062 Uiso 1 calc R
C23 C -0.3785(3) 0.20123(18) 0.96017(19) 0.0591(9) Uani 1 d .
H23 H -0.4489 0.2288 0.9428 0.062 Uiso 1 calc R
C24 C -0.2655(3) 0.23282(17) 0.97308(18) 0.0532(8) Uani 1 d .
C25 C -0.1625(3) 0.19136(19) 1.00540(19) 0.0623(9) Uani 1 d .
H25 H -0.0854 0.2123 1.0182 0.066 Uiso 1 calc R
C26 C -0.1721(3) 0.11995(19) 1.01893(18) 0.0632(9) Uani 1 d .
H26 H -0.1016 0.0937 1.0417 0.068 Uiso 1 calc R
C27 C -0.2503(3) 0.30651(18) 0.94422(19) 0.0570(8) Uani 1 d .
O27 O -0.3063(2) 0.35731(13) 0.95968(14) 0.0727(7) Uani 1 d .
C28 C -0.1656(3) 0.31137(16) 0.89337(18) 0.0533(8) Uani 1 d .
C29 C -0.0990(3) 0.37241(18) 0.8908(2) 0.0702(10) Uani 1 d .
H29 H -0.1092 0.4121 0.9204 0.074 Uiso 1 calc R
C30 C -0.0181(3) 0.37535(18) 0.8452(2) 0.0761(11) Uani 1 d .
H30 H 0.0273 0.4163 0.8448 0.079 Uiso 1 calc R
C31 C -0.0048(3) 0.31755(18) 0.8003(2) 0.0624(9) Uani 1 d .
C32 C -0.0740(3) 0.25731(17) 0.79856(19) 0.0601(9) Uani 1 d .
H32 H -0.0677 0.2191 0.7658 0.063 Uiso 1 calc R
C33 C -0.1522(3) 0.25430(17) 0.84570(19) 0.0570(8) Uani 1 d .
H33 H -0.1973 0.2131 0.8458 0.058 Uiso 1 calc R
O31 O 0.0760(2) 0.32226(12) 0.75355(16) 0.0822(8) Uani 1 d .
C34 C 0.1362(3) 0.25960(18) 0.7440(2) 0.0643(9) Uani 1 d .
C35 C 0.1269(3) 0.2372(2) 0.6672(2) 0.0736(10) Uani 1 d .
H35 H 0.0789 0.2623 0.6231 0.078 Uiso 1 calc R
C36 C 0.1893(3) 0.17708(19) 0.6553(2) 0.0672(10) Uani 1 d .
H36 H 0.1836 0.1616 0.6032 0.070 Uiso 1 calc R
C37 C 0.2601(3) 0.14012(17) 0.7214(2) 0.0535(8) Uani 1 d .
C38 C 0.2693(3) 0.16372(18) 0.7983(2) 0.0610(9) Uani 1 d .
H38 H 0.3179 0.1391 0.8426 0.065 Uiso 1 calc R
C39 C 0.2068(3) 0.22381(18) 0.8101(2) 0.0651(9) Uani 1 d .
H39 H 0.2125 0.2397 0.8620 0.070 Uiso 1 calc R
C40 C -0.2266(3) 0.05754(12) 0.64182(12) 0.0752(10) Uani 1 d G
C41 C -0.30207(18) 0.05217(12) 0.69210(17) 0.0707(10) Uani 1 d G
H41A H -0.3861 0.0470 0.6700 0.085 Uiso 1 calc R
C42 C -0.2519(3) 0.05456(12) 0.77548(16) 0.0752(11) Uani 1 d G
H42A H -0.3023 0.0510 0.8091 0.090 Uiso 1 calc R
C43 C -0.1262(3) 0.06233(12) 0.80858(13) 0.0839(12) Uani 1 d G
H43A H -0.0926 0.0639 0.8644 0.101 Uiso 1 calc R
C44 C -0.05077(17) 0.06769(12) 0.7583(2) 0.0923(13) Uani 1 d G
H44A H 0.0333 0.0729 0.7805 0.111 Uiso 1 calc R
C45 C -0.1010(3) 0.06530(12) 0.6749(2) 0.0890(13) Uani 1 d G
H45A H -0.0505 0.0689 0.6413 0.107 Uiso 1 calc R
C46 C -0.2814(6) 0.0552(2) 0.5516(3) 0.1331(19) Uani 1 d .
H46A H -0.2457 0.0920 0.5271 0.200 Uiso 1 calc R
H46B H -0.3682 0.0624 0.5385 0.200 Uiso 1 calc R
H46C H -0.2651 0.0098 0.5316 0.200 Uiso 1 calc R

loop_
_atom_site_aniso_label
_atom_site_aniso_U_11
_atom_site_aniso_U_22
_atom_site_aniso_U_33
_atom_site_aniso_U_23
_atom_site_aniso_U_13
_atom_site_aniso_U_12
S1 0.0444(5) 0.0724(6) 0.0740(6) 0.0012(5) 0.0253(5) 0.0037(4)
O1 0.0688(15) 0.0962(19) 0.0846(17) 0.0038(14) 0.0481(13) 0.0047(13)
O2 0.0406(12) 0.0859(17) 0.0926(17) 0.0041(14) 0.0079(12) 0.0039(12)
C2 0.0470(19) 0.061(2) 0.060(2) -0.0050(19) 0.0222(17) 0.0036(16)
C3 0.065(2) 0.086(3) 0.060(2) 0.000(2) 0.024(2) -0.001(2)
C4 0.066(2) 0.091(3) 0.062(2) -0.018(2) 0.0183(19) -0.014(2)
C5 0.057(2) 0.059(2) 0.076(3) -0.017(2) 0.029(2) -0.0002(19)
C6 0.065(2) 0.066(2) 0.059(2) -0.0041(19) 0.0216(19) 0.002(2)
C7 0.052(2) 0.066(2) 0.059(2) -0.0073(19) 0.0143(17) 0.0013(18)
O5 0.0770(16) 0.0632(16) 0.0933(18) -0.0260(13) 0.0393(14) -0.0104(13)
C8 0.051(2) 0.058(2) 0.073(2) -0.0150(19) 0.0235(18) -0.0044(18)
C9 0.064(2) 0.049(2) 0.092(3) -0.011(2) 0.021(2) 0.0034(18)
C10 0.066(2) 0.047(2) 0.091(3) -0.0006(19) 0.020(2) -0.0045(18)
C11 0.055(2) 0.047(2) 0.073(2) -0.0005(18) 0.0186(18) -0.0053(17)
C12 0.059(2) 0.044(2) 0.080(2) -0.0033(18) 0.0277(19) 0.0024(16)
C13 0.065(2) 0.049(2) 0.080(2) -0.0013(18) 0.027(2) -0.0007(18)
C14 0.090(3) 0.050(2) 0.101(3) 0.006(2) 0.037(2) -0.011(2)
O14 0.236(4) 0.0593(19) 0.197(4) 0.006(2) 0.148(3) -0.012(2)
C15 0.072(2) 0.052(2) 0.072(2) 0.005(2) 0.036(2) -0.003(2)
C16 0.059(2) 0.065(3) 0.084(3) -0.004(2) 0.022(2) -0.015(2)
C17 0.049(2) 0.063(2) 0.080(2) 0.009(2) 0.0217(19) -0.0028(18)
C18 0.057(2) 0.061(2) 0.0470(19) 0.0083(17) 0.0215(17) 0.0033(19)
C19 0.087(3) 0.062(2) 0.055(2) 0.0021(19) 0.005(2) 0.006(2)
C20 0.089(3) 0.064(3) 0.071(3) 0.007(2) 0.013(2) 0.010(2)
C21 0.054(2) 0.057(2) 0.0418(18) 0.0050(15) 0.0150(15) 0.0013(18)
C22 0.050(2) 0.068(2) 0.065(2) 0.0040(18) 0.0241(17) -0.0026(18)
C23 0.051(2) 0.064(2) 0.068(2) 0.0054(18) 0.0258(17) 0.0070(18)
C24 0.054(2) 0.058(2) 0.0507(19) -0.0020(16) 0.0208(16) 0.0013(18)
C25 0.051(2) 0.069(3) 0.061(2) 0.0051(18) 0.0068(17) -0.0051(19)
C26 0.056(2) 0.071(3) 0.054(2) 0.0117(18) 0.0037(16) 0.0061(19)
C27 0.052(2) 0.058(2) 0.060(2) -0.0042(17) 0.0147(17) 0.0001(18)
O27 0.0736(16) 0.0657(16) 0.0867(17) -0.0064(13) 0.0355(13) 0.0088(13)
C28 0.0532(19) 0.049(2) 0.060(2) -0.0006(16) 0.0194(17) 0.0000(16)
C29 0.074(2) 0.052(2) 0.094(3) -0.0095(19) 0.038(2) -0.0031(19)
C30 0.083(3) 0.044(2) 0.114(3) 0.002(2) 0.048(2) -0.0083(19)
C31 0.067(2) 0.053(2) 0.077(2) 0.0152(19) 0.036(2) 0.0059(19)
C32 0.070(2) 0.048(2) 0.068(2) -0.0014(17) 0.0294(19) 0.0017(18)
C33 0.060(2) 0.050(2) 0.065(2) -0.0022(17) 0.0240(18) -0.0065(16)
O31 0.0980(18) 0.0575(15) 0.115(2) 0.0252(14) 0.0682(17) 0.0152(14)
C34 0.069(2) 0.053(2) 0.085(3) 0.017(2) 0.046(2) 0.0044(19)
C35 0.075(2) 0.076(3) 0.077(3) 0.028(2) 0.034(2) 0.019(2)
C36 0.063(2) 0.082(3) 0.062(2) 0.007(2) 0.0273(19) 0.006(2)
C37 0.0419(18) 0.061(2) 0.062(2) 0.0080(19) 0.0216(16) -0.0009(16)
C38 0.052(2) 0.066(2) 0.066(2) 0.0079(19) 0.0175(17) 0.0045(18)
C39 0.071(2) 0.067(2) 0.063(2) 0.004(2) 0.028(2) 0.001(2)
C40 0.109(3) 0.047(2) 0.075(3) -0.0016(18) 0.036(3) 0.004(2)
C41 0.061(2) 0.059(2) 0.090(3) 0.001(2) 0.019(2) -0.0004(18)
C42 0.079(3) 0.062(2) 0.097(3) 0.006(2) 0.044(2) 0.007(2)
C43 0.097(3) 0.062(2) 0.084(3) -0.002(2) 0.011(3) 0.005(2)
C44 0.063(3) 0.075(3) 0.138(4) 0.003(3) 0.027(3) 0.004(2)
C45 0.090(3) 0.069(3) 0.133(4) 0.005(3) 0.071(3) 0.005(2)
C46 0.222(6) 0.095(4) 0.084(3) -0.007(3) 0.045(4) -0.009(4)

loop_
_atom_type_symbol
_atom_type_description
_atom_type_scat_dispersion_real
_atom_type_scat_dispersion_imag
_atom_type_scat_source
C C 0.0181 0.0091 'International Tables Vol C Tables 4.2.6.8 and 6.1.1.4'
H H 0.0000 0.0000 'International Tables Vol C Tables 4.2.6.8 and 6.1.1.4'
O O 0.0492 0.0322 'International Tables Vol C Tables 4.2.6.8 and 6.1.1.4'
S S 0.3331 0.5567 'International Tables Vol C Tables 4.2.6.8 and 6.1.1.4'

loop_
_geom_angle_atom_site_label_1
_geom_angle_atom_site_label_2
_geom_angle_atom_site_label_3
_geom_angle
O1 S1 O2 119.65(14)
O1 S1 C2 108.10(15)
O2 S1 C2 106.83(15)
O1 S1 C37 108.30(15)
O2 S1 C37 106.68(15)
C2 S1 C37 106.61(14)
C7 C2 C3 119.7(3)
C7 C2 S1 120.1(3)
C3 C2 S1 120.2(3)
C4 C3 C2 120.3(3)
C5 C4 C3 118.9(3)
C4 C5 C6 121.0(3)
C4 C5 O5 118.1(3)
C6 C5 O5 120.8(3)
C7 C6 C5 120.0(3)
C6 C7 C2 120.1(3)
C8 O5 C5 116.6(2)
C13 C8 C9 120.6(3)
C13 C8 O5 121.0(3)
C9 C8 O5 118.3(3)
C10 C9 C8 119.4(3)
C9 C10 C11 121.3(3)
C12 C11 C10 117.6(3)
C12 C11 C14 120.8(3)
C10 C11 C14 121.6(3)
C13 C12 C11 121.7(3)
C12 C13 C8 119.3(3)
O14 C14 C11 122.9(3)
O14 C14 C15 121.3(4)
C11 C14 C15 115.8(3)
C20 C15 C16 118.2(3)
C20 C15 C14 119.1(3)
C16 C15 C14 121.6(3)
C17 C16 C15 120.7(3)
C16 C17 C18 121.2(3)
C19 C18 C17 117.0(3)
C19 C18 C21 121.7(3)
C17 C18 C21 120.5(3)
C20 C19 C18 121.7(3)
C15 C20 C19 120.6(3)
C26 C21 C22 117.0(3)
C26 C21 C18 119.3(3)
C22 C21 C18 123.2(3)
C23 C22 C21 121.2(3)
C24 C23 C22 121.0(3)
C23 C24 C25 117.9(3)
C23 C24 C27 122.4(3)
C25 C24 C27 119.2(3)
C26 C25 C24 121.2(3)
C25 C26 C21 121.3(3)
O27 C27 C28 123.5(3)
O27 C27 C24 122.3(3)
C28 C27 C24 114.2(3)
C29 C28 C33 117.9(3)
C29 C28 C27 121.8(3)
C33 C28 C27 120.3(3)
C30 C29 C28 121.1(3)
C31 C30 C29 119.6(3)
C30 C31 C32 120.8(3)
C30 C31 O31 118.5(3)
C32 C31 O31 120.7(3)
C33 C32 C31 119.2(3)
C32 C33 C28 121.4(3)
C31 O31 C34 116.4(2)
C35 C34 C39 121.4(3)
C35 C34 O31 118.1(3)
C39 C34 O31 120.5(3)
C34 C35 C36 119.8(3)
C35 C36 C37 119.5(3)
C38 C37 C36 120.0(3)
C38 C37 S1 119.8(3)
C36 C37 S1 120.2(3)
C37 C38 C39 120.4(3)
C34 C39 C38 118.9(3)
C41 C40 C45 120.0
C41 C40 C46 119.8(3)
C45 C40 C46 120.2(3)
C42 C41 C40 120.0
C41 C42 C43 120.0
C44 C43 C42 120.0
C43 C44 C45 120.0
C44 C45 C40 120.0

loop_
_geom_bond_atom_site_label_1
_geom_bond_atom_site_label_2
_geom_bond_distance
S1 O1 1.427(2)
S1 O2 1.440(2)
S1 C2 1.761(3)
S1 C37 1.764(3)
C2 C7 1.374(4)
C2 C3 1.389(4)
C3 C4 1.385(5)
C4 C5 1.374(5)
C5 C6 1.374(4)
C5 O5 1.393(4)
C6 C7 1.374(4)
O5 C8 1.387(4)
C8 C13 1.372(4)
C8 C9 1.380(4)
C9 C10 1.371(5)
C10 C11 1.390(4)
C11 C12 1.389(4)
C11 C14 1.482(5)
C12 C13 1.371(4)
C14 O14 1.216(4)
C14 C15 1.496(5)
C15 C20 1.376(5)
C15 C16 1.384(5)
C16 C17 1.379(5)
C17 C18 1.387(4)
C18 C19 1.385(4)
C18 C21 1.484(4)
C19 C20 1.378(5)
C21 C26 1.392(4)
C21 C22 1.393(4)
C22 C23 1.386(4)
C23 C24 1.378(4)
C24 C25 1.387(4)
C24 C27 1.500(4)
C25 C26 1.373(4)
C27 O27 1.220(4)
C27 C28 1.483(4)
C28 C29 1.385(4)
C28 C33 1.388(4)
C29 C30 1.375(5)
C30 C31 1.369(5)
C31 C32 1.376(4)
C31 O31 1.391(4)
C32 C33 1.370(4)
O31 C34 1.398(4)
C34 C35 1.367(5)
C34 C39 1.371(5)
C35 C36 1.382(5)
C36 C37 1.383(4)
C37 C38 1.376(4)
C38 C39 1.382(4)
C40 C41 1.3900
C40 C45 1.3900
C40 C46 1.505(5)
C41 C42 1.3900
C42 C43 1.3900
C43 C44 1.3900
C44 C45 1.3900

loop_
_cod_related_entry_id
_cod_related_entry_database
_cod_related_entry_code
1 ChemSpider 30651717
